data_4024087
loop_
_publ_author_name
'Ibrar Hussain'
'Van Thi Hong Nguyen'
'Mirza Arfan Yawer'
'Tuan Thanh Dang'
'Christine Fischer'
'Helmut Reinke'
'Peter Langer'

_publ_contact_author
;
      Peter Langer 
      Institut f\"ur Chemie
      Universit\"at Rostock
      Albert-Einstein-Str. 3a
      D-18059 Rostock
      Germany
;
_publ_contact_author_email peter.langer@uni-rostock.de
_publ_contact_author_fax '049 381 498 6412'
_publ_contact_author_phone '049 381 498 6410'
_publ_section_title
;
 Synthesis of Dibenzo[b,d]pyran-6-ones Based on [3 + 3] Cyclizations
 of 1,3-Bis(silyl enol ethers) with 3-Silyloxy-2-en-1-ones
;
_journal_name_full 'Journal of Organic Chemistry'
_journal_page_first 6255
_journal_page_last 6258
_journal_paper_doi 10.1021/jo070608r
_journal_volume 72
_journal_year 2007
_chemical_formula_sum 'C16 H14 O3'
_chemical_formula_weight 254.27
_chemical_melting_point 382
_chemical_name_systematic
; 
 8-Ethyl-7-hydroxy-9-methyl-6H-benzo[c]chromen-6-one 
;
_space_group_IT_number 14
_symmetry_cell_setting monoclinic
_symmetry_space_group_name_Hall '-P 2ybc'
_symmetry_space_group_name_H-M 'P 1 21/c 1'
_atom_sites_solution_hydrogens geom
_atom_sites_solution_primary direct
_atom_sites_solution_secondary difmap
_audit_creation_method SHELXL-97
_cell_angle_alpha 90.00
_cell_angle_beta 98.0890(10)
_cell_angle_gamma 90.00
_cell_formula_units_Z 4
_cell_length_a 12.3408(2)
_cell_length_b 12.8642(2)
_cell_length_c 7.74600(10)
_cell_measurement_reflns_used 6662
_cell_measurement_temperature 173(2)
_cell_measurement_theta_max 35.09
_cell_measurement_theta_min 3.33
_cell_volume 1217.48(3)
_computing_cell_refinement 'Bruker SMART'
_computing_data_collection 'Bruker SMART'
_computing_data_reduction 'Bruker SAINT'
_computing_molecular_graphics 'Bruker SHELXTL'
_computing_publication_material 'Bruker SHELXTL'
_computing_structure_refinement 'Bruker SHELXTL'
_computing_structure_solution 'Bruker SHELXTL'
_diffrn_ambient_temperature 173(2)
_diffrn_measured_fraction_theta_full 0.977
_diffrn_measured_fraction_theta_max 0.977
_diffrn_measurement_device_type 'CCD area detector'
_diffrn_measurement_method 'phi and omega scans'
_diffrn_radiation_monochromator graphite
_diffrn_radiation_source 'fine-focus sealed tube'
_diffrn_radiation_type MoK\a
_diffrn_radiation_wavelength 0.71073
_diffrn_reflns_av_R_equivalents 0.0264
_diffrn_reflns_av_sigmaI/netI 0.0202
_diffrn_reflns_limit_h_max 16
_diffrn_reflns_limit_h_min -16
_diffrn_reflns_limit_k_max 17
_diffrn_reflns_limit_k_min -17
_diffrn_reflns_limit_l_max 10
_diffrn_reflns_limit_l_min -10
_diffrn_reflns_number 16584
_diffrn_reflns_theta_full 29.00
_diffrn_reflns_theta_max 29.00
_diffrn_reflns_theta_min 3.09
_exptl_absorpt_coefficient_mu 0.095
_exptl_absorpt_correction_T_max 0.9803
_exptl_absorpt_correction_T_min 0.9601
_exptl_absorpt_correction_type multi-scan
_exptl_crystal_colour colorless
_exptl_crystal_density_diffrn 1.387
_exptl_crystal_description 'part of prism'
_exptl_crystal_F_000 536
_exptl_crystal_size_max 0.43
_exptl_crystal_size_mid 0.25
_exptl_crystal_size_min 0.21
_refine_diff_density_max 0.286
_refine_diff_density_min -0.169
_refine_diff_density_rms 0.037
_refine_ls_extinction_method none
_refine_ls_goodness_of_fit_ref 1.030
_refine_ls_hydrogen_treatment mixed
_refine_ls_matrix_type full
_refine_ls_number_parameters 178
_refine_ls_number_reflns 3176
_refine_ls_number_restraints 0
_refine_ls_restrained_S_all 1.030
_refine_ls_R_factor_all 0.0508
_refine_ls_R_factor_gt 0.0400
_refine_ls_shift/su_max 0.001
_refine_ls_shift/su_mean 0.000
_refine_ls_structure_factor_coef Fsqd
_refine_ls_weighting_details 'calc w=1/[\s^2^(Fo^2^)+(0.0645P)^2^+0.2473P] where P=(Fo^2^+2Fc^2^)/3'
_refine_ls_weighting_scheme calc
_refine_ls_wR_factor_gt 0.1088
_refine_ls_wR_factor_ref 0.1219
_reflns_number_gt 2553
_reflns_number_total 3176
_reflns_threshold_expression >2sigma(I)
_cod_data_source_file jo070608rsi20070323_061057.cif
_cod_data_source_block ah54
_cod_depositor_comments
;
The following automatic conversions were performed:
'_symmetry_cell_setting' value 'Monoclinic' changed to 'monoclinic'
according to '/home/saulius/struct/CIF-dictionaries/cif_core.dic'
dictionary named 'cif_core.dic' version 2.4.1 from 2010-06-29.

Automatic conversion script
Id: cif_fix_enum 1527 2010-12-29 10:47:43Z saulius 
;
_cod_original_sg_symbol_Hall '-P 2ybc '
_cod_original_sg_symbol_H-M 'P 21/c'
_cod_database_code 4024087

loop_
_symmetry_equiv_pos_as_xyz
'x, y, z'
'-x, y+1/2, -z+1/2'
'-x, -y, -z'
'x, -y-1/2, z-1/2'

loop_
_atom_site_label
_atom_site_type_symbol
_atom_site_fract_x
_atom_site_fract_y
_atom_site_fract_z
_atom_site_U_iso_or_equiv
_atom_site_adp_type
_atom_site_occupancy
_atom_site_symmetry_multiplicity
_atom_site_calc_flag
_atom_site_refinement_flags
_atom_site_disorder_assembly
_atom_site_disorder_group
O1 O 0.59187(7) 0.39947(6) 0.36376(11) 0.0361(2) Uani 1 1 d . . .
O2 O 0.74065(8) 0.46292(7) 0.28023(14) 0.0488(3) Uani 1 1 d . . .
O3 O 0.89192(8) 0.34288(8) 0.18826(12) 0.0434(2) Uani 1 1 d . . .
H3 H 0.8537(18) 0.4012(18) 0.213(3) 0.072(6) Uiso 1 1 d . . .
C1 C 0.68941(10) 0.38433(9) 0.30644(15) 0.0338(2) Uani 1 1 d . . .
C2 C 0.72603(9) 0.27896(8) 0.28201(13) 0.0281(2) Uani 1 1 d . . .
C3 C 0.66101(8) 0.19346(8) 0.31591(12) 0.0259(2) Uani 1 1 d . . .
C4 C 0.55489(8) 0.21431(8) 0.37163(12) 0.0263(2) Uani 1 1 d . . .
C5 C 0.52480(9) 0.31703(8) 0.39581(13) 0.0294(2) Uani 1 1 d . . .
C6 C 0.42689(10) 0.34429(9) 0.45241(15) 0.0360(3) Uani 1 1 d . . .
H6 H 0.4098 0.4152 0.4700 0.043 Uiso 1 1 calc R . .
C7 C 0.35496(10) 0.26671(10) 0.48254(15) 0.0377(3) Uani 1 1 d . . .
H7 H 0.2879 0.2839 0.5225 0.045 Uiso 1 1 calc R . .
C8 C 0.38015(10) 0.16332(10) 0.45468(15) 0.0360(3) Uani 1 1 d . . .
H8 H 0.3294 0.1102 0.4727 0.043 Uiso 1 1 calc R . .
C9 C 0.47891(9) 0.13755(9) 0.40070(14) 0.0317(2) Uani 1 1 d . . .
H9 H 0.4955 0.0666 0.3830 0.038 Uiso 1 1 calc R . .
C10 C 0.82846(9) 0.26226(9) 0.22459(14) 0.0315(2) Uani 1 1 d . . .
C11 C 0.86727(9) 0.16172(9) 0.20308(13) 0.0321(2) Uani 1 1 d . . .
C12 C 0.80304(9) 0.07744(9) 0.24091(14) 0.0316(2) Uani 1 1 d . . .
C13 C 0.70092(9) 0.09374(8) 0.29523(14) 0.0297(2) Uani 1 1 d . . .
H13 H 0.6579 0.0355 0.3185 0.036 Uiso 1 1 calc R . .
C14 C 0.84116(11) -0.03279(10) 0.22121(19) 0.0431(3) Uani 1 1 d . . .
H14A H 0.7924 -0.0807 0.2716 0.065 Uiso 1 1 calc R . .
H14B H 0.9159 -0.0406 0.2820 0.065 Uiso 1 1 calc R . .
H14C H 0.8399 -0.0487 0.0972 0.065 Uiso 1 1 calc R . .
C15 C 0.97699(10) 0.14782(11) 0.14092(16) 0.0425(3) Uani 1 1 d . . .
H15A H 0.9861 0.2026 0.0544 0.051 Uiso 1 1 calc R . .
H15B H 0.9780 0.0798 0.0814 0.051 Uiso 1 1 calc R . .
C16 C 1.07293(11) 0.15273(14) 0.2868(2) 0.0535(4) Uani 1 1 d . . .
H16A H 1.0761 0.2219 0.3403 0.080 Uiso 1 1 calc R . .
H16B H 1.1411 0.1393 0.2392 0.080 Uiso 1 1 calc R . .
H16C H 1.0635 0.1002 0.3750 0.080 Uiso 1 1 calc R . .

loop_
_atom_site_aniso_label
_atom_site_aniso_U_11
_atom_site_aniso_U_22
_atom_site_aniso_U_33
_atom_site_aniso_U_23
_atom_site_aniso_U_13
_atom_site_aniso_U_12
O1 0.0371(4) 0.0238(4) 0.0463(5) -0.0029(3) 0.0016(3) 0.0004(3)
O2 0.0497(6) 0.0280(4) 0.0679(6) 0.0067(4) 0.0054(4) -0.0078(4)
O3 0.0359(5) 0.0429(5) 0.0514(5) 0.0107(4) 0.0064(4) -0.0107(4)
C1 0.0347(6) 0.0275(5) 0.0369(5) 0.0021(4) -0.0028(4) -0.0028(4)
C2 0.0291(5) 0.0268(5) 0.0266(5) 0.0020(3) -0.0028(3) -0.0018(4)
C3 0.0261(5) 0.0261(5) 0.0240(4) 0.0001(3) -0.0015(3) -0.0003(4)
C4 0.0270(5) 0.0254(5) 0.0252(4) -0.0005(3) -0.0006(3) 0.0014(4)
C5 0.0308(5) 0.0263(5) 0.0293(5) -0.0017(4) -0.0021(4) 0.0008(4)
C6 0.0360(6) 0.0341(6) 0.0365(6) -0.0055(4) 0.0005(4) 0.0088(4)
C7 0.0316(6) 0.0467(7) 0.0349(6) -0.0009(4) 0.0051(4) 0.0078(5)
C8 0.0310(5) 0.0405(6) 0.0368(6) 0.0044(4) 0.0059(4) -0.0005(5)
C9 0.0314(5) 0.0289(5) 0.0347(5) 0.0020(4) 0.0041(4) 0.0006(4)
C10 0.0288(5) 0.0362(6) 0.0280(5) 0.0046(4) -0.0008(4) -0.0059(4)
C11 0.0276(5) 0.0416(6) 0.0266(5) -0.0003(4) 0.0019(4) -0.0004(4)
C12 0.0300(5) 0.0339(6) 0.0301(5) -0.0020(4) 0.0016(4) 0.0028(4)
C13 0.0285(5) 0.0259(5) 0.0344(5) -0.0004(4) 0.0029(4) -0.0001(4)
C14 0.0373(6) 0.0376(6) 0.0555(7) -0.0052(5) 0.0101(5) 0.0065(5)
C15 0.0353(6) 0.0542(8) 0.0398(6) -0.0039(5) 0.0119(5) -0.0014(5)
C16 0.0292(6) 0.0718(10) 0.0593(8) -0.0143(7) 0.0059(5) 0.0084(6)

loop_
_atom_type_symbol
_atom_type_description
_atom_type_scat_dispersion_real
_atom_type_scat_dispersion_imag
_atom_type_scat_source
C C 0.0033 0.0016 'International Tables Vol C Tables 4.2.6.8 and 6.1.1.4'
H H 0.0000 0.0000 'International Tables Vol C Tables 4.2.6.8 and 6.1.1.4'
O O 0.0106 0.0060 'International Tables Vol C Tables 4.2.6.8 and 6.1.1.4'

loop_
_geom_angle_atom_site_label_1
_geom_angle_atom_site_label_2
_geom_angle_atom_site_label_3
_geom_angle
_geom_angle_site_symmetry_1
_geom_angle_site_symmetry_3
_geom_angle_publ_flag
C1 O1 C5 121.88(8) . . ?
C10 O3 H3 104.6(13) . . ?
O2 C1 O1 116.05(10) . . ?
O2 C1 C2 124.94(11) . . ?
O1 C1 C2 119.01(10) . . ?
C3 C2 C10 119.88(10) . . ?
C3 C2 C1 120.66(10) . . ?
C10 C2 C1 119.46(10) . . ?
C13 C3 C2 118.59(9) . . ?
C13 C3 C4 123.38(9) . . ?
C2 C3 C4 118.04(9) . . ?
C5 C4 C9 116.73(10) . . ?
C5 C4 C3 118.78(9) . . ?
C9 C4 C3 124.48(9) . . ?
C6 C5 O1 115.52(9) . . ?
C6 C5 C4 122.90(10) . . ?
O1 C5 C4 121.58(10) . . ?
C7 C6 C5 118.76(10) . . ?
C7 C6 H6 120.6 . . ?
C5 C6 H6 120.6 . . ?
C6 C7 C8 120.25(11) . . ?
C6 C7 H7 119.9 . . ?
C8 C7 H7 119.9 . . ?
C9 C8 C7 120.15(11) . . ?
C9 C8 H8 119.9 . . ?
C7 C8 H8 119.9 . . ?
C8 C9 C4 121.17(10) . . ?
C8 C9 H9 119.4 . . ?
C4 C9 H9 119.4 . . ?
O3 C10 C11 117.81(10) . . ?
O3 C10 C2 121.22(11) . . ?
C11 C10 C2 120.97(10) . . ?
C10 C11 C12 118.61(10) . . ?
C10 C11 C15 119.03(10) . . ?
C12 C11 C15 122.36(11) . . ?
C11 C12 C13 120.53(10) . . ?
C11 C12 C14 120.91(10) . . ?
C13 C12 C14 118.56(10) . . ?
C3 C13 C12 121.41(10) . . ?
C3 C13 H13 119.3 . . ?
C12 C13 H13 119.3 . . ?
C12 C14 H14A 109.5 . . ?
C12 C14 H14B 109.5 . . ?
H14A C14 H14B 109.5 . . ?
C12 C14 H14C 109.5 . . ?
H14A C14 H14C 109.5 . . ?
H14B C14 H14C 109.5 . . ?
C11 C15 C16 113.46(10) . . ?
C11 C15 H15A 108.9 . . ?
C16 C15 H15A 108.9 . . ?
C11 C15 H15B 108.9 . . ?
C16 C15 H15B 108.9 . . ?
H15A C15 H15B 107.7 . . ?
C15 C16 H16A 109.5 . . ?
C15 C16 H16B 109.5 . . ?
H16A C16 H16B 109.5 . . ?
C15 C16 H16C 109.5 . . ?
H16A C16 H16C 109.5 . . ?
H16B C16 H16C 109.5 . . ?

loop_
_geom_bond_atom_site_label_1
_geom_bond_atom_site_label_2
_geom_bond_distance
_geom_bond_site_symmetry_2
_geom_bond_publ_flag
O1 C1 1.3545(15) . ?
O1 C5 1.3890(13) . ?
O2 C1 1.2244(14) . ?
O3 C10 1.3528(13) . ?
O3 H3 0.92(2) . ?
C1 C2 1.4497(15) . ?
C2 C3 1.4078(14) . ?
C2 C10 1.4142(16) . ?
C3 C13 1.3914(14) . ?
C3 C4 1.4602(15) . ?
C4 C5 1.3924(14) . ?
C4 C9 1.4016(15) . ?
C5 C6 1.3872(16) . ?
C6 C7 1.3773(18) . ?
C6 H6 0.9500 . ?
C7 C8 1.3896(18) . ?
C7 H7 0.9500 . ?
C8 C9 1.3832(16) . ?
C8 H8 0.9500 . ?
C9 H9 0.9500 . ?
C10 C11 1.3974(16) . ?
C11 C12 1.3982(16) . ?
C11 C15 1.5102(16) . ?
C12 C13 1.3994(15) . ?
C12 C14 1.5086(16) . ?
C13 H13 0.9500 . ?
C14 H14A 0.9800 . ?
C14 H14B 0.9800 . ?
C14 H14C 0.9800 . ?
C15 C16 1.5184(19) . ?
C15 H15A 0.9900 . ?
C15 H15B 0.9900 . ?
C16 H16A 0.9800 . ?
C16 H16B 0.9800 . ?
C16 H16C 0.9800 . ?

loop_
_geom_hbond_atom_site_label_D
_geom_hbond_atom_site_label_H
_geom_hbond_atom_site_label_A
_geom_hbond_distance_DH
_geom_hbond_distance_HA
_geom_hbond_distance_DA
_geom_hbond_angle_DHA
_geom_hbond_site_symmetry_A
O3 H3 O2 0.92(2) 1.75(2) 2.5984(15) 152(2) .

loop_
_geom_torsion_atom_site_label_1
_geom_torsion_atom_site_label_2
_geom_torsion_atom_site_label_3
_geom_torsion_atom_site_label_4
_geom_torsion
_geom_torsion_site_symmetry_1
_geom_torsion_site_symmetry_2
_geom_torsion_site_symmetry_3
_geom_torsion_site_symmetry_4
_geom_torsion_publ_flag
C5 O1 C1 O2 178.94(9) . . . . ?
C5 O1 C1 C2 -1.56(15) . . . . ?
O2 C1 C2 C3 179.95(10) . . . . ?
O1 C1 C2 C3 0.49(15) . . . . ?
O2 C1 C2 C10 0.36(17) . . . . ?
O1 C1 C2 C10 -179.10(9) . . . . ?
C10 C2 C3 C13 1.36(14) . . . . ?
C1 C2 C3 C13 -178.24(9) . . . . ?
C10 C2 C3 C4 -178.81(9) . . . . ?
C1 C2 C3 C4 1.60(14) . . . . ?
C13 C3 C4 C5 177.15(9) . . . . ?
C2 C3 C4 C5 -2.68(14) . . . . ?
C13 C3 C4 C9 -3.86(16) . . . . ?
C2 C3 C4 C9 176.32(9) . . . . ?
C1 O1 C5 C6 -179.40(9) . . . . ?
C1 O1 C5 C4 0.43(15) . . . . ?
C9 C4 C5 C6 2.48(15) . . . . ?
C3 C4 C5 C6 -178.45(9) . . . . ?
C9 C4 C5 O1 -177.33(9) . . . . ?
C3 C4 C5 O1 1.74(14) . . . . ?
O1 C5 C6 C7 178.37(9) . . . . ?
C4 C5 C6 C7 -1.45(16) . . . . ?
C5 C6 C7 C8 -0.67(17) . . . . ?
C6 C7 C8 C9 1.63(18) . . . . ?
C7 C8 C9 C4 -0.54(17) . . . . ?
C5 C4 C9 C8 -1.45(15) . . . . ?
C3 C4 C9 C8 179.54(10) . . . . ?
C3 C2 C10 O3 178.91(9) . . . . ?
C1 C2 C10 O3 -1.49(15) . . . . ?
C3 C2 C10 C11 -0.91(15) . . . . ?
C1 C2 C10 C11 178.69(9) . . . . ?
O3 C10 C11 C12 179.66(9) . . . . ?
C2 C10 C11 C12 -0.51(15) . . . . ?
O3 C10 C11 C15 -0.02(15) . . . . ?
C2 C10 C11 C15 179.81(9) . . . . ?
C10 C11 C12 C13 1.47(16) . . . . ?
C15 C11 C12 C13 -178.86(10) . . . . ?
C10 C11 C12 C14 -179.59(10) . . . . ?
C15 C11 C12 C14 0.08(17) . . . . ?
C2 C3 C13 C12 -0.41(15) . . . . ?
C4 C3 C13 C12 179.77(9) . . . . ?
C11 C12 C13 C3 -1.03(16) . . . . ?
C14 C12 C13 C3 -179.99(10) . . . . ?
C10 C11 C15 C16 84.57(15) . . . . ?
C12 C11 C15 C16 -95.10(15) . . . . ?

loop_
_cod_related_entry_id
_cod_related_entry_database
_cod_related_entry_code
1 ChemSpider 30658831
